data_2209529
loop_
_publ_author_name
'Hussain, Mukhtiar'
'Ali, Saqib'
'Karmazin Brelot, Lydia'
'Stoeckli-Evans, Helen'

_publ_section_title
;
 2,3-Methylenedioxybenzoic acid
;
_journal_coeditor_code HG2033
_journal_issue 7
_journal_name_full 'Acta Crystallographica Section E'
_journal_page_first o2657
_journal_page_last o2659
_journal_paper_doi 10.1107/S1600536806019933
_journal_volume 62
_journal_year 2006
_chemical_formula_iupac 'C8 H6 O4'
_chemical_formula_moiety 'C8 H6 O4'
_chemical_formula_sum 'C8 H6 O4'
_chemical_formula_weight 166.13
_chemical_name_common
;
O-Piperonylic acid
;
_chemical_name_systematic
;
2,3-Methylenedioxybenzoic acid
;
_space_group_IT_number 14
_symmetry_cell_setting monoclinic
_symmetry_space_group_name_Hall '-P 2ybc'
_symmetry_space_group_name_H-M 'P 1 21/c 1'
_atom_sites_solution_hydrogens geom
_atom_sites_solution_primary direct
_atom_sites_solution_secondary difmap
_audit_creation_method SHELXL-97
_cell_angle_alpha 90.00
_cell_angle_beta 129.395(11)
_cell_angle_gamma 90.00
_cell_formula_units_Z 4
_cell_length_a 9.7327(13)
_cell_length_b 7.2600(7)
_cell_length_c 12.394(2)
_cell_measurement_reflns_used 5689
_cell_measurement_temperature 173(2)
_cell_measurement_theta_max 25.95
_cell_measurement_theta_min 2.60
_cell_volume 676.77(19)
_computing_cell_refinement 'CELL in IPDS Software'
_computing_data_collection 'EXPOSE in IPDS Software (Stoe & Cie, 2000)'
_computing_data_reduction 'INTEGRATE in IPDS Software'
_computing_molecular_graphics 'PLATON (Spek, 2003)'
_computing_publication_material SHELXL97
_computing_structure_refinement 'SHELXL97 (Sheldrick, 1997)'
_computing_structure_solution 'SHELXS97 (Sheldrick, 1997)'
_diffrn_ambient_temperature 173(2)
_diffrn_detector_area_resol_mean 0.81
_diffrn_measured_fraction_theta_full 0.995
_diffrn_measured_fraction_theta_max 0.995
_diffrn_measurement_device_type 'Stoe IPDS'
_diffrn_measurement_method \f
_diffrn_radiation_monochromator graphite
_diffrn_radiation_source 'fine-focus sealed tube'
_diffrn_radiation_type MoK\a
_diffrn_radiation_wavelength 0.71073
_diffrn_reflns_av_R_equivalents 0.1540
_diffrn_reflns_av_sigmaI/netI 0.0967
_diffrn_reflns_limit_h_max 11
_diffrn_reflns_limit_h_min -11
_diffrn_reflns_limit_k_max 8
_diffrn_reflns_limit_k_min -8
_diffrn_reflns_limit_l_max 15
_diffrn_reflns_limit_l_min -15
_diffrn_reflns_number 4940
_diffrn_reflns_theta_full 25.91
_diffrn_reflns_theta_max 25.91
_diffrn_reflns_theta_min 2.71
_diffrn_standards_decay_% 0
_diffrn_standards_number 0
_exptl_absorpt_coefficient_mu 0.133
_exptl_absorpt_correction_type none
_exptl_crystal_colour colourless
_exptl_crystal_density_diffrn 1.630
_exptl_crystal_density_method 'not measured'
_exptl_crystal_description prism
_exptl_crystal_F_000 344
_exptl_crystal_size_max 0.50
_exptl_crystal_size_mid 0.40
_exptl_crystal_size_min 0.20
_refine_diff_density_max 0.331
_refine_diff_density_min -0.535
_refine_ls_extinction_method none
_refine_ls_goodness_of_fit_ref 1.025
_refine_ls_hydrogen_treatment mixed
_refine_ls_matrix_type full
_refine_ls_number_parameters 130
_refine_ls_number_reflns 1302
_refine_ls_number_restraints 0
_refine_ls_restrained_S_all 1.025
_refine_ls_R_factor_all 0.0806
_refine_ls_R_factor_gt 0.0628
_refine_ls_shift/su_max 0.000
_refine_ls_shift/su_mean 0.000
_refine_ls_structure_factor_coef Fsqd
_refine_ls_weighting_details 'calc w=1/[\s^2^(Fo^2^)+(0.1155P)^2^] where P=(Fo^2^+2Fc^2^)/3'
_refine_ls_weighting_scheme calc
_refine_ls_wR_factor_gt 0.1595
_refine_ls_wR_factor_ref 0.1760
_reflns_number_gt 957
_reflns_number_total 1302
_reflns_threshold_expression I>2\s(I)
_cod_data_source_file hg2033.cif
_cod_data_source_block I
_cod_original_cell_volume 676.77(16)
_cod_original_sg_symbol_H-M 'P 21/c'
_cod_database_code 2209529
_cod_database_fobs_code 2209529

loop_
_symmetry_equiv_pos_site_id
_symmetry_equiv_pos_as_xyz
1 x,y,z
2 -x,1/2+y,1/2-z
3 -x,-y,-z
4 x,1/2-y,1/2+z

loop_
_atom_site_aniso_label
_atom_site_aniso_U_11
_atom_site_aniso_U_22
_atom_site_aniso_U_33
_atom_site_aniso_U_12
_atom_site_aniso_U_13
_atom_site_aniso_U_23
O1 0.0409(10) 0.0120(9) 0.0451(10) 0.0030(7) 0.0340(9) 0.0040(7)
O2 0.0418(11) 0.0181(9) 0.0474(11) -0.0005(7) 0.0388(10) 0.0003(7)
O3 0.0474(11) 0.0163(10) 0.0516(11) 0.0012(7) 0.0436(10) 0.0017(7)
O4 0.0485(11) 0.0090(9) 0.0560(11) 0.0018(7) 0.0455(10) 0.0006(7)
C1 0.0307(13) 0.0152(12) 0.0295(12) -0.0008(9) 0.0242(11) -0.0007(9)
C2 0.0282(12) 0.0103(12) 0.0289(12) -0.0009(8) 0.0210(11) -0.0006(8)
C3 0.0322(12) 0.0146(12) 0.0296(12) 0.0018(9) 0.0226(11) -0.0012(9)
C4 0.0367(13) 0.0102(12) 0.0348(13) 0.0005(10) 0.0250(11) 0.0003(9)
C5 0.0333(13) 0.0132(13) 0.0335(13) -0.0029(9) 0.0239(11) 0.0010(9)
C6 0.0290(13) 0.0147(13) 0.0268(12) -0.0003(9) 0.0203(11) 0.0006(8)
C7 0.0298(13) 0.0115(12) 0.0314(13) 0.0001(8) 0.0242(11) -0.0010(8)
C8 0.0453(15) 0.0132(13) 0.0454(15) 0.0037(10) 0.0385(14) 0.0037(10)

loop_
_atom_site_type_symbol
_atom_site_label
_atom_site_fract_x
_atom_site_fract_y
_atom_site_fract_z
_atom_site_U_iso_or_equiv
_atom_site_thermal_displace_type
_atom_site_calc_flag
_atom_site_refinement_flags
_atom_site_occupancy
O O1 0.3597(2) 0.5043(2) 0.03568(18) 0.0279(6) Uani . . 1.000
O O2 0.4902(2) 0.2614(2) 0.02229(19) 0.0283(6) Uani . . 1.000
O O3 0.0839(2) 0.2475(2) 0.22587(19) 0.0298(6) Uani . . 1.000
O O4 0.1959(3) 0.4490(2) 0.1528(2) 0.0291(6) Uani . . 1.000
C C1 0.3920(3) 0.3348(3) 0.0469(2) 0.0215(7) Uani . . 1.000
C C2 0.3175(3) 0.2086(3) 0.0916(2) 0.0204(7) Uani . . 1.000
C C3 0.3351(3) 0.0164(3) 0.0898(2) 0.0234(7) Uani . . 1.000
C C4 0.2642(3) -0.1031(4) 0.1308(3) 0.0256(7) Uani . . 1.000
C C5 0.1765(3) -0.0377(3) 0.1783(2) 0.0248(8) Uani . . 1.000
C C6 0.1621(3) 0.1500(3) 0.1819(2) 0.0217(7) Uani . . 1.000
C C7 0.2295(3) 0.2715(3) 0.1388(2) 0.0209(7) Uani . . 1.000
C C8 0.1013(4) 0.4384(3) 0.2058(3) 0.0278(8) Uani . . 1.000
H H2 0.52920 0.34410 0.00070 0.0430 Uiso calc R 1.000
H H3 0.395(3) -0.039(4) 0.057(2) 0.021(6) Uiso . . 1.000
H H4 0.270(3) -0.222(4) 0.125(3) 0.031(7) Uiso . . 1.000
H H5 0.121(4) -0.115(4) 0.205(3) 0.046(8) Uiso . . 1.000
H H8A -0.020(4) 0.482(4) 0.134(3) 0.036(7) Uiso . . 1.000
H H8B 0.164(4) 0.501(5) 0.290(4) 0.054(9) Uiso . . 1.000

loop_
_atom_type_symbol
_atom_type_description
_atom_type_scat_dispersion_real
_atom_type_scat_dispersion_imag
_atom_type_scat_source
C C 0.0033 0.0016 'International Tables Vol C Tables 4.2.6.8 and 6.1.1.4'
H H 0.0000 0.0000 'International Tables Vol C Tables 4.2.6.8 and 6.1.1.4'
O O 0.0106 0.0060 'International Tables Vol C Tables 4.2.6.8 and 6.1.1.4'

loop_
_geom_angle_atom_site_label_1
_geom_angle_atom_site_label_2
_geom_angle_atom_site_label_3
_geom_angle
_geom_angle_publ_flag
C6 O3 C8 105.7(2) yes
C7 O4 C8 106.4(2) yes
C1 O2 H2 109.00 no
O1 C1 O2 123.4(3) yes
O2 C1 C2 116.5(2) yes
O1 C1 C2 120.1(3) yes
C1 C2 C7 122.4(2) no
C3 C2 C7 116.6(3) no
C1 C2 C3 121.0(3) no
C2 C3 C4 121.3(3) no
C3 C4 C5 121.4(3) no
C4 C5 C6 117.0(3) no
O3 C6 C7 109.8(2) yes
C5 C6 C7 122.2(3) no
O3 C6 C5 128.0(3) yes
O4 C7 C2 128.7(3) yes
C2 C7 C6 121.4(2) no
O4 C7 C6 109.9(3) yes
O3 C8 O4 108.2(2) yes
C2 C3 H3 121.5(17) no
C4 C3 H3 117.2(17) no
C3 C4 H4 121(2) no
C5 C4 H4 118(2) no
C4 C5 H5 125(2) no
C6 C5 H5 118(2) no
O3 C8 H8A 105.3(19) no
O3 C8 H8B 110(2) no
O4 C8 H8A 109(2) no
O4 C8 H8B 110(3) no
H8A C8 H8B 115(3) no

loop_
_geom_bond_atom_site_label_1
_geom_bond_atom_site_label_2
_geom_bond_distance
_geom_bond_publ_flag
O1 C1 1.256(3) yes
O2 C1 1.289(4) yes
O3 C6 1.380(4) yes
O3 C8 1.437(3) yes
O4 C7 1.367(3) yes
O4 C8 1.433(5) yes
O2 H2 0.8400 no
C1 C2 1.477(4) no
C2 C7 1.386(4) no
C2 C3 1.408(3) no
C3 C4 1.390(4) no
C4 C5 1.392(5) no
C5 C6 1.374(3) no
C6 C7 1.392(4) no
C3 H3 0.98(3) no
C4 H4 0.87(3) no
C5 H5 0.97(4) no
C8 H8A 0.98(4) no
C8 H8B 0.93(4) no

loop_
_geom_contact_atom_site_label_1
_geom_contact_atom_site_label_2
_geom_contact_distance
_geom_contact_site_symmetry_2
_geom_contact_publ_flag
O1 O4 2.783(4) . no
O1 O2 2.622(3) 3_665 no
O1 C1 3.375(4) 3_665 no
O2 O1 2.622(3) 3_665 no
O2 C6 3.363(3) 4_554 no
O2 C5 3.338(3) 2_655 no
O3 O4 2.324(3) . no
O3 C8 3.308(4) 2_545 no
O3 C1 3.168(3) 4_555 no
O4 O3 2.324(3) . no
O4 C4 3.365(3) 1_565 no
O4 O1 2.783(4) . no
O1 H4 2.68(3) 1_565 no
O1 H8A 2.56(4) 3_565 no
O1 H2 1.7900 3_665 no
O2 H3 2.49(3) 3_655 no
O2 H2 2.8700 3_665 no
O2 H3 2.51(3) . no
O3 H8A 2.91(4) 2_545 no
O3 H8B 2.91(5) 2_545 no
O3 H5 2.81(4) 2_555 no
O4 H4 2.58(3) 1_565 no
O4 H8A 2.85(3) 3_565 no
C1 C4 3.223(4) 2_655 no
C1 C5 3.455(4) 2_655 no
C1 O1 3.375(4) 3_665 no
C1 C6 3.555(3) 4_554 no
C1 O3 3.168(3) 4_554 no
C2 C4 3.536(4) 2_655 no
C4 C1 3.223(4) 2_645 no
C4 C2 3.536(4) 2_645 no
C4 O4 3.365(3) 1_545 no
C4 C6 3.455(4) 3_555 no
C5 C5 3.516(3) 3_555 no
C5 O2 3.338(3) 2_645 no
C5 C1 3.455(4) 2_645 no
C5 C6 3.575(3) 3_555 no
C6 O2 3.363(3) 4_555 no
C6 C5 3.575(3) 3_555 no
C6 C4 3.455(4) 3_555 no
C6 C1 3.555(3) 4_555 no
C8 O3 3.308(4) 2_555 no
C1 H2 2.6400 3_665 no
C1 H8A 3.10(4) 3_565 no
C3 H8B 2.96(4) 4_554 no
C8 H5 3.02(4) 2_555 no
H2 O1 1.7900 3_665 no
H2 O2 2.8700 3_665 no
H2 C1 2.6400 3_665 no
H2 H2 2.3300 3_665 no
H2 H3 2.5800 3_655 no
H3 O2 2.51(3) . no
H3 O2 2.49(3) 3_655 no
H3 H2 2.5800 3_655 no
H3 H8B 2.58(4) 4_554 no
H4 O1 2.68(3) 1_545 no
H4 O4 2.58(3) 1_545 no
H5 O3 2.81(4) 2_545 no
H5 C8 3.02(4) 2_545 no
H8A O3 2.91(4) 2_555 no
H8A O1 2.56(4) 3_565 no
H8A O4 2.85(3) 3_565 no
H8A C1 3.10(4) 3_565 no
H8B O3 2.91(5) 2_555 no
H8B C3 2.96(4) 4_555 no
H8B H3 2.58(4) 4_555 no

loop_
_geom_hbond_atom_site_label_D
_geom_hbond_atom_site_label_H
_geom_hbond_atom_site_label_A
_geom_hbond_site_symmetry_A
_geom_hbond_distance_DH
_geom_hbond_distance_HA
_geom_hbond_distance_DA
_geom_hbond_angle_DHA
_geom_hbond_publ_flag
O2 H2 O1 3_665 0.84 1.79 2.622(3) 171 yes
C3 H3 O2 3_655 0.98(3) 2.49(3) 3.448(4) 164(2) yes
C4 H4 O4 1_545 0.87(3) 2.58(3) 3.365(3) 150(3) yes
C8 H8A O1 3_565 0.98(4) 2.56(4) 3.495(4) 161(3) yes

loop_
_geom_torsion_atom_site_label_1
_geom_torsion_atom_site_label_2
_geom_torsion_atom_site_label_3
_geom_torsion_atom_site_label_4
_geom_torsion
_geom_torsion_publ_flag
C8 O3 C6 C5 -178.8(2) no
C8 O3 C6 C7 1.2(3) no
C6 O3 C8 O4 -1.6(3) no
C8 O4 C7 C2 -180.0(2) no
C8 O4 C7 C6 -0.6(3) no
C7 O4 C8 O3 1.4(3) no
O2 C1 C2 C3 -7.8(3) no
O1 C1 C2 C3 172.8(2) no
O1 C1 C2 C7 -8.1(3) no
O2 C1 C2 C7 171.4(2) no
C3 C2 C7 C6 -0.1(3) no
C7 C2 C3 C4 1.3(3) no
C1 C2 C3 C4 -179.5(2) no
C3 C2 C7 O4 179.2(2) no
C1 C2 C7 O4 0.0(4) no
C1 C2 C7 C6 -179.3(2) no
C2 C3 C4 C5 -1.5(4) no
C3 C4 C5 C6 0.4(4) no
C4 C5 C6 C7 0.8(3) no
C4 C5 C6 O3 -179.2(2) no
C5 C6 C7 C2 -1.0(3) no
O3 C6 C7 O4 -0.4(3) no
O3 C6 C7 C2 179.0(2) no
C5 C6 C7 O4 179.7(2) no

loop_
_cod_related_entry_id
_cod_related_entry_database
_cod_related_entry_code
1 ChemSpider 269578
